data_1560936
loop_
_publ_author_name
'Cramer, Alisha J.'
'Cole, Jacqueline M.'

_publ_section_title
;
 Host-guest prospects of neodymium and gadolinium ultraphosphate
 frameworks for nuclear waste storage: Multi-temperature topological
 analysis of nanoporous cages in RP5O14
;
_journal_name_full 'Journal of Solid State Chemistry'
_journal_page_first 250
_journal_page_last 257
_journal_paper_doi 10.1016/j.jssc.2018.07.020
_journal_volume 266
_journal_year 2018
_chemical_formula_sum 'Nd O14 P5'
_chemical_formula_weight 523.09
_space_group_IT_number 14
_space_group_name_Hall '-P 2ybc'
_space_group_name_H-M_alt 'P 1 21/c 1'
_symmetry_cell_setting monoclinic
_symmetry_space_group_name_H-M 'P 1 21/c 1'
_atom_sites_solution_hydrogens none
_atom_sites_solution_primary direct
_atom_sites_solution_secondary difmap
_audit_creation_method SHELXL-97
_cell_angle_alpha 90.00
_cell_angle_beta 90.646(6)
_cell_angle_gamma 90.00
_cell_formula_units_Z 4
_cell_length_a 8.752(4)
_cell_length_b 8.983(4)
_cell_length_c 13.019(6)
_cell_measurement_reflns_used 512
_cell_measurement_temperature 160(2)
_cell_measurement_theta_max 28.28
_cell_measurement_theta_min 2.0
_cell_volume 1023.5(8)
_computing_cell_refinement
;
Rigaku CrystalClear-SM Expert 2.0
;
_computing_data_collection 'Rigaku CrystalClear-SM Expert 2.0'
_computing_data_reduction
;
Rigaku CrystalClear-SM Expert 2.0
;
_computing_molecular_graphics
;
SHELXTL-PLUS (Sheldrick, 1995)
;
_computing_publication_material 'SHELXL-97 (Sheldrick, 1997)'
_computing_structure_refinement 'SHELXL-97 (Sheldrick, 1997)'
_computing_structure_solution 'SHELXS-97 (Sheldrick, 1990)'
_diffrn_ambient_temperature 160(2)
_diffrn_measured_fraction_theta_full 0.905
_diffrn_measured_fraction_theta_max 0.905
_diffrn_measurement_device_type 'Rigaku Saturn 724+ CCD'
_diffrn_measurement_method '\w scans'
_diffrn_radiation_monochromator graphite
_diffrn_radiation_source 'fine-focus sealed tube'
_diffrn_radiation_type MoK\a
_diffrn_radiation_wavelength 0.71073
_diffrn_reflns_av_R_equivalents 0.0974
_diffrn_reflns_av_sigmaI/netI 0.0662
_diffrn_reflns_limit_h_max 8
_diffrn_reflns_limit_h_min -11
_diffrn_reflns_limit_k_max 11
_diffrn_reflns_limit_k_min -10
_diffrn_reflns_limit_l_max 14
_diffrn_reflns_limit_l_min -17
_diffrn_reflns_number 3785
_diffrn_reflns_theta_full 28.28
_diffrn_reflns_theta_max 28.28
_diffrn_reflns_theta_min 1.56
_diffrn_standards_decay_% 0
_diffrn_standards_interval_count 0
_diffrn_standards_interval_time 0
_diffrn_standards_number 0
_exptl_absorpt_coefficient_mu 5.942
_exptl_absorpt_correction_T_max 0.743
_exptl_absorpt_correction_T_min 0.317
_exptl_absorpt_correction_type empirical
_exptl_absorpt_process_details
;
T. Higashi, ABSCOR, empirical absorption correction
;
_exptl_crystal_colour purple
_exptl_crystal_density_diffrn 3.395
_exptl_crystal_density_method 'not measured'
_exptl_crystal_description plate
_exptl_crystal_F_000 988
_exptl_crystal_size_max 0.2
_exptl_crystal_size_mid 0.2
_exptl_crystal_size_min 0.05
_refine_diff_density_max 2.612
_refine_diff_density_min -3.101
_refine_diff_density_rms 0.393
_refine_ls_extinction_coef 0.0031(8)
_refine_ls_extinction_expression Fc^*^=kFc[1+0.001xFc^2^\l^3^/sin(2\q)]^-1/4^
_refine_ls_extinction_method SHELXL
_refine_ls_goodness_of_fit_ref 1.072
_refine_ls_hydrogen_treatment none
_refine_ls_matrix_type full
_refine_ls_number_parameters 183
_refine_ls_number_reflns 2295
_refine_ls_number_restraints 0
_refine_ls_restrained_S_all 1.072
_refine_ls_R_factor_all 0.0564
_refine_ls_R_factor_gt 0.0551
_refine_ls_shift/su_max 0.000
_refine_ls_shift/su_mean 0.000
_refine_ls_structure_factor_coef Fsqd
_refine_ls_weighting_details 'calc w=1/[\s^2^(Fo^2^)+(0.1041P)^2^+7.1731P] where P=(Fo^2^+2Fc^2^)/3'
_refine_ls_weighting_scheme calc
_refine_ls_wR_factor_gt 0.1528
_refine_ls_wR_factor_ref 0.1537
_reflns_number_gt 2250
_reflns_number_total 2295
_reflns_threshold_expression >2sigma(I)
_cod_data_source_file nd_013_160a.cif
_cod_data_source_block nd_013_160a
_cod_original_sg_symbol_H-M P2(1)/c
_cod_database_code 1560936

loop_
_symmetry_equiv_pos_as_xyz
'x, y, z'
'-x, y+1/2, -z+1/2'
'-x, -y, -z'
'x, -y-1/2, z-1/2'

loop_
_atom_site_label
_atom_site_type_symbol
_atom_site_fract_x
_atom_site_fract_y
_atom_site_fract_z
_atom_site_U_iso_or_equiv
_atom_site_adp_type
_atom_site_occupancy
_atom_site_symmetry_multiplicity
_atom_site_calc_flag
_atom_site_refinement_flags
_atom_site_disorder_assembly
_atom_site_disorder_group
Nd1 Nd 0.27732(4) 0.19067(4) 0.49844(3) 0.0070(2) Uani 1 1 d . . .
P1 P 0.2467(2) 0.54802(19) 0.33521(13) 0.0080(4) Uani 1 1 d . . .
P2 P 0.2244(2) 0.55234(19) 0.66323(13) 0.0072(3) Uani 1 1 d . . .
P3 P 0.3136(2) 0.75380(18) 0.50019(13) 0.0079(3) Uani 1 1 d . . .
P4 P -0.0079(2) 0.50292(18) 0.82581(13) 0.0074(3) Uani 1 1 d . . .
P5 P 0.5095(2) 0.49313(19) 0.20523(13) 0.0083(3) Uani 1 1 d . . .
O1 O 0.2223(7) 0.6919(5) 0.3994(4) 0.0086(10) Uani 1 1 d . . .
O2 O 0.2051(7) 0.6838(5) 0.5872(4) 0.0116(11) Uani 1 1 d . . .
O3 O 0.2300(6) 0.4048(6) 0.6167(4) 0.0132(10) Uani 1 1 d . . .
O4 O 0.2189(6) 0.4094(6) 0.3904(4) 0.0142(10) Uani 1 1 d . . .
O5 O 0.4113(6) 0.5678(6) 0.2945(4) 0.0119(9) Uani 1 1 d . . .
O6 O 0.2900(6) -0.0838(7) 0.5019(4) 0.0147(11) Uani 1 1 d . . .
O7 O 0.4127(6) 0.1143(6) 0.3475(4) 0.0126(10) Uani 1 1 d . . .
O8 O 0.4168(6) 0.1196(6) 0.6516(4) 0.0149(10) Uani 1 1 d . . .
O9 O 0.0873(6) 0.5814(6) 0.7353(4) 0.0117(9) Uani 1 1 d . . .
O10 O 0.5333(6) 0.3151(5) 0.4926(4) 0.0102(10) Uani 1 1 d . . .
O11 O 0.0834(6) 0.1163(5) 0.3744(4) 0.0114(9) Uani 1 1 d . . .
O12 O 0.0776(6) 0.1235(5) 0.6142(4) 0.0122(9) Uani 1 1 d . . .
O13 O 0.1385(6) 0.5798(5) 0.2411(4) 0.0100(9) Uani 1 1 d . . .
O14 O 0.3684(5) 0.5996(5) 0.7266(4) 0.0093(9) Uani 1 1 d . . .

loop_
_atom_site_aniso_label
_atom_site_aniso_U_11
_atom_site_aniso_U_22
_atom_site_aniso_U_33
_atom_site_aniso_U_23
_atom_site_aniso_U_13
_atom_site_aniso_U_12
Nd1 0.0101(3) 0.0050(3) 0.0061(3) 0.00013(9) 0.00051(17) 0.00009(10)
P1 0.0121(8) 0.0067(7) 0.0052(8) -0.0002(5) 0.0003(6) -0.0003(6)
P2 0.0095(7) 0.0066(7) 0.0056(8) 0.0005(5) 0.0013(6) -0.0011(6)
P3 0.0126(7) 0.0041(8) 0.0068(8) -0.0004(5) 0.0002(6) -0.0012(6)
P4 0.0102(7) 0.0067(7) 0.0052(7) 0.0000(5) 0.0017(6) -0.0003(6)
P5 0.0112(7) 0.0082(7) 0.0054(8) 0.0005(5) 0.0014(6) -0.0012(6)
O1 0.010(2) 0.009(2) 0.007(2) -0.0014(14) -0.0014(18) -0.0001(15)
O2 0.013(2) 0.014(3) 0.008(3) 0.0012(16) 0.006(2) 0.0030(17)
O3 0.018(2) 0.010(2) 0.012(2) 0.0023(18) 0.0002(19) -0.001(2)
O4 0.016(2) 0.011(2) 0.016(2) 0.0017(19) -0.0029(19) -0.0047(19)
O5 0.013(2) 0.012(2) 0.011(2) -0.0055(17) 0.0038(18) -0.0033(18)
O6 0.015(2) 0.007(3) 0.022(3) -0.0027(17) 0.001(2) 0.0030(17)
O7 0.014(2) 0.014(2) 0.010(2) -0.0018(18) 0.0016(18) 0.0028(19)
O8 0.019(3) 0.013(2) 0.013(2) 0.0014(18) 0.0001(19) 0.001(2)
O9 0.016(2) 0.009(2) 0.010(2) 0.0004(17) 0.0047(18) 0.0013(18)
O10 0.012(2) 0.012(2) 0.007(2) 0.0007(15) 0.0024(19) 0.0004(16)
O11 0.013(2) 0.008(2) 0.013(2) -0.0015(17) -0.0019(18) -0.0014(18)
O12 0.012(2) 0.012(2) 0.012(2) 0.0021(17) 0.0065(18) 0.0018(18)
O13 0.013(2) 0.007(2) 0.010(2) 0.0010(16) -0.0013(17) -0.0021(17)
O14 0.008(2) 0.009(2) 0.011(2) 0.0009(17) -0.0020(17) -0.0003(17)

loop_
_atom_type_symbol
_atom_type_description
_atom_type_scat_dispersion_real
_atom_type_scat_dispersion_imag
_atom_type_scat_source
O O 0.0106 0.0060 'International Tables Vol C Tables 4.2.6.8 and 6.1.1.4'
P P 0.1023 0.0942 'International Tables Vol C Tables 4.2.6.8 and 6.1.1.4'
Nd Nd -0.1943 3.0179 'International Tables Vol C Tables 4.2.6.8 and 6.1.1.4'

loop_
_geom_angle_atom_site_label_1
_geom_angle_atom_site_label_2
_geom_angle_atom_site_label_3
_geom_angle
_geom_angle_site_symmetry_1
_geom_angle_site_symmetry_3
O12 Nd1 O7 144.16(18) . .
O12 Nd1 O8 77.28(18) . .
O7 Nd1 O8 110.50(18) . .
O12 Nd1 O11 80.75(18) . .
O7 Nd1 O11 74.02(18) . .
O8 Nd1 O11 145.27(19) . .
O12 Nd1 O4 114.25(18) . .
O7 Nd1 O4 82.10(18) . .
O8 Nd1 O4 141.43(18) . .
O11 Nd1 O4 72.59(17) . .
O12 Nd1 O6 76.72(17) . .
O7 Nd1 O6 72.99(17) . .
O8 Nd1 O6 72.42(17) . .
O11 Nd1 O6 76.58(17) . .
O4 Nd1 O6 144.61(17) . .
O12 Nd1 O3 71.31(17) . .
O7 Nd1 O3 143.97(18) . .
O8 Nd1 O3 77.32(17) . .
O11 Nd1 O3 120.18(17) . .
O4 Nd1 O3 72.8(2) . .
O6 Nd1 O3 139.86(16) . .
O12 Nd1 O10 142.16(17) . .
O7 Nd1 O10 69.75(17) . .
O8 Nd1 O10 72.47(17) . .
O11 Nd1 O10 136.27(17) . .
O4 Nd1 O10 78.87(17) . .
O6 Nd1 O10 113.96(16) . .
O3 Nd1 O10 80.20(17) . .
O4 P1 O5 115.2(3) . .
O4 P1 O1 114.8(3) . .
O5 P1 O1 102.8(3) . .
O4 P1 O13 116.0(3) . .
O5 P1 O13 105.5(3) . .
O1 P1 O13 100.6(3) . .
O3 P2 O2 115.6(3) . .
O3 P2 O9 115.7(3) . .
O2 P2 O9 100.3(3) . .
O3 P2 O14 115.9(3) . .
O2 P2 O14 102.3(3) . .
O9 P2 O14 105.1(3) . .
O6 P3 O10 122.7(3) 1_565 3_666
O6 P3 O2 106.9(3) 1_565 .
O10 P3 O2 109.4(3) 3_666 .
O6 P3 O1 106.4(3) 1_565 .
O10 P3 O1 110.2(3) 3_666 .
O2 P3 O1 98.4(3) . .
O12 P4 O11 122.2(3) 2_556 4_566
O12 P4 O13 109.3(3) 2_556 3_566
O11 P4 O13 105.9(3) 4_566 3_566
O12 P4 O9 106.6(3) 2_556 .
O11 P4 O9 110.4(3) 4_566 .
O13 P4 O9 100.1(3) 3_566 .
O7 P5 O8 123.2(3) 2_655 4_565
O7 P5 O5 106.6(3) 2_655 .
O8 P5 O5 109.6(3) 4_565 .
O7 P5 O14 109.5(3) 2_655 3_666
O8 P5 O14 105.4(3) 4_565 3_666
O5 P5 O14 100.0(3) . 3_666
P1 O1 P3 130.4(4) . .
P2 O2 P3 133.2(4) . .
P2 O3 Nd1 164.0(3) . .
P1 O4 Nd1 157.8(3) . .
P1 O5 P5 135.1(3) . .
P3 O6 Nd1 174.2(3) 1_545 .
P5 O7 Nd1 146.5(3) 2_645 .
P5 O8 Nd1 147.9(3) 4_566 .
P2 O9 P4 140.9(3) . .
P3 O10 Nd1 128.4(3) 3_666 .
P4 O11 Nd1 149.1(3) 4_565 .
P4 O12 Nd1 145.9(3) 2_546 .
P1 O13 P4 139.3(3) . 3_566
P2 O14 P5 132.7(3) . 3_666

loop_
_geom_bond_atom_site_label_1
_geom_bond_atom_site_label_2
_geom_bond_distance
_geom_bond_site_symmetry_2
Nd1 O12 2.398(5) .
Nd1 O7 2.406(5) .
Nd1 O8 2.412(5) .
Nd1 O11 2.424(5) .
Nd1 O4 2.466(5) .
Nd1 O6 2.469(6) .
Nd1 O3 2.502(5) .
Nd1 O10 2.506(5) .
P1 O4 1.460(6) .
P1 O5 1.551(5) .
P1 O1 1.555(5) .
P1 O13 1.566(5) .
P2 O3 1.458(6) .
P2 O2 1.548(5) .
P2 O9 1.553(5) .
P2 O14 1.558(5) .
P3 O6 1.474(6) 1_565
P3 O10 1.478(5) 3_666
P3 O2 1.614(6) .
P3 O1 1.627(6) .
P4 O12 1.472(5) 2_556
P4 O11 1.474(5) 4_566
P4 O13 1.611(5) 3_566
P4 O9 1.614(5) .
P5 O7 1.459(5) 2_655
P5 O8 1.469(5) 4_565
P5 O5 1.601(5) .
P5 O14 1.613(5) 3_666
O6 P3 1.474(6) 1_545
O7 P5 1.459(5) 2_645
O8 P5 1.469(5) 4_566
O10 P3 1.478(5) 3_666
O11 P4 1.474(5) 4_565
O12 P4 1.472(5) 2_546
O13 P4 1.611(5) 3_566
O14 P5 1.613(5) 3_666

_cod_database_fobs_code 1560936
